data_7124258
loop_
_publ_author_name
'Guo, Hongchao'
'Mao, Biming'
'Zhang, Junya'
'Xu, Yi'
'Yan, Zhengyang'
'Wang, Wei'
'Wu, Yongjun'
'Sun, Changqing'
'Zheng, Bing'

_publ_section_title
;
 Palladium-Catalyzed [3+2] Annulation of Allenyl Carbinol Acetates with
 C,N-Cyclic Azomethine Imines
;
_journal_name_full 'Chemical Communications'
_journal_paper_doi 10.1039/C9CC06670E
_journal_year 2019
_chemical_formula_moiety 'C26 H22 N2 O'
_chemical_formula_sum 'C26 H22 N2 O'
_chemical_formula_weight 378.45
_space_group_crystal_system monoclinic
_space_group_IT_number 15
_space_group_name_Hall '-C 2yc'
_space_group_name_H-M_alt 'C 1 2/c 1'
_symmetry_space_group_name_Hall '-C 2yc'
_symmetry_space_group_name_H-M 'C 1 2/c 1'
_atom_sites_solution_hydrogens geom
_atom_sites_solution_primary dual
_audit_creation_date 2018-05-15
_audit_creation_method
;
Olex2 1.2
(compiled 2018.04.26 svn.r3504 for OlexSys, GUI svn.r5492)
;
_audit_update_record
;
2019-06-15 deposited with the CCDC.    2019-10-02 downloaded from the CCDC.
;
_cell_angle_alpha 90
_cell_angle_beta 115.529(5)
_cell_angle_gamma 90
_cell_formula_units_Z 8
_cell_length_a 20.884(7)
_cell_length_b 17.686(5)
_cell_length_c 12.169(4)
_cell_measurement_reflns_used 5784
_cell_measurement_temperature 173(2)
_cell_measurement_theta_max 27.4724
_cell_measurement_theta_min 1.5791
_cell_volume 4056(2)
_computing_cell_refinement 'CrystalClear (Rigaku Inc., 2007)'
_computing_data_collection 'CrystalClear (Rigaku Inc., 2007)'
_computing_data_reduction 'CrystalClear (Rigaku Inc., 2007)'
_computing_molecular_graphics 'Olex2 (Dolomanov et al., 2009)'
_computing_publication_material 'CIFTAB (Sheldrick, 2014)'
_computing_structure_refinement 'ShelXL (Sheldrick, 2015)'
_computing_structure_solution 'ShelXT (Sheldrick, 2015)'
_diffrn_ambient_temperature 173.15
_diffrn_measured_fraction_theta_full 0.995
_diffrn_measured_fraction_theta_max 0.995
_diffrn_measurement_device_type 'MM007-HF CCD(Saturn 724+)'
_diffrn_measurement_method '\w scans at fixed \c = 45\%'
_diffrn_radiation_monochromator Confocal
_diffrn_radiation_type MoK\a
_diffrn_radiation_wavelength 0.71073
_diffrn_reflns_av_R_equivalents 0.0434
_diffrn_reflns_av_unetI/netI 0.0415
_diffrn_reflns_Laue_measured_fraction_full 0.995
_diffrn_reflns_Laue_measured_fraction_max 0.995
_diffrn_reflns_limit_h_max 27
_diffrn_reflns_limit_h_min -26
_diffrn_reflns_limit_k_max 22
_diffrn_reflns_limit_k_min -22
_diffrn_reflns_limit_l_max 15
_diffrn_reflns_limit_l_min -15
_diffrn_reflns_number 13836
_diffrn_reflns_point_group_measured_fraction_full 0.995
_diffrn_reflns_point_group_measured_fraction_max 0.995
_diffrn_reflns_theta_full 25.242
_diffrn_reflns_theta_max 27.481
_diffrn_reflns_theta_min 1.579
_diffrn_source 'Rotating Anode'
_exptl_absorpt_coefficient_mu 0.076
_exptl_absorpt_correction_T_max 1.00000
_exptl_absorpt_correction_T_min 0.68197
_exptl_absorpt_correction_type multi-scan
_exptl_absorpt_process_details 'CrystalClear (Rigaku Inc., 2007)'
_exptl_crystal_colour colorless
_exptl_crystal_density_diffrn 1.240
_exptl_crystal_description block
_exptl_crystal_F_000 1600
_exptl_crystal_size_max 0.346
_exptl_crystal_size_mid 0.177
_exptl_crystal_size_min 0.164
_refine_diff_density_max 0.146
_refine_diff_density_min -0.232
_refine_diff_density_rms 0.034
_refine_ls_extinction_method none
_refine_ls_goodness_of_fit_ref 1.188
_refine_ls_hydrogen_treatment constr
_refine_ls_matrix_type full
_refine_ls_number_parameters 335
_refine_ls_number_reflns 4631
_refine_ls_number_restraints 296
_refine_ls_restrained_S_all 1.169
_refine_ls_R_factor_all 0.0849
_refine_ls_R_factor_gt 0.0707
_refine_ls_shift/su_max 0.001
_refine_ls_shift/su_mean 0.000
_refine_ls_structure_factor_coef Fsqd
_refine_ls_weighting_details 'w=1/[\s^2^(Fo^2^)+(0.0348P)^2^+3.1110P] where P=(Fo^2^+2Fc^2^)/3'
_refine_ls_weighting_scheme calc
_refine_ls_wR_factor_gt 0.1323
_refine_ls_wR_factor_ref 0.1393
_reflns_Friedel_coverage 0.000
_reflns_number_gt 4001
_reflns_number_total 4631
_reflns_threshold_expression 'I > 2\s(I)'
_cod_data_source_file c9cc06670e2.cif
_cod_data_source_block mx7088
_cod_database_code 7124258
_shelx_shelxl_version_number 2016/6
_shelx_space_group_comment
;
The symmetry employed for this shelxl refinement is uniquely defined
by the following loop, which should always be used as a source of
symmetry information in preference to the above space-group names.
They are only intended as comments.
;
_shelx_estimated_absorpt_t_max 0.988
_shelx_estimated_absorpt_t_min 0.974
_olex2_refinement_description
;
1. Fixed Uiso
 At 1.2 times of:
  All C(H) groups, All C(H,H) groups
2. Restrained distances
 C26A-C25 = C26-C25 = C26A-C21A = C26-C21 = C22A-C21A = C22-C21 = C23-C22 =
 C23-C22A
 1.39 with sigma of 0.01
3. Uiso/Uaniso restraints and constraints
C19A \\sim C20A \\sim C21A \\sim C22A \\sim C26A \\sim C11A \\sim C10A \\sim
N2A \\sim N2 \\sim C10 \\sim C11 \\sim C19 \\sim C20 \\sim C21 \\sim C22 \\sim
C26: within 1.7A with sigma of 0.02 and sigma for terminal atoms of 0.04
Uanis(C19A) \\sim Ueq, Uanis(C20A) \\sim Ueq, Uanis(C21A) \\sim Ueq,
Uanis(C22A) \\sim Ueq, Uanis(C26A) \\sim Ueq, Uanis(C11A) \\sim Ueq,
Uanis(C10A) \\sim Ueq, Uanis(N2A) \\sim Ueq: with sigma of 0.01 and sigma for
terminal atoms of 0.02
Uanis(N2) \\sim Ueq, Uanis(C10) \\sim Ueq, Uanis(C11) \\sim Ueq, Uanis(C19)
\\sim Ueq, Uanis(C20) \\sim Ueq, Uanis(C21) \\sim Ueq, Uanis(C22) \\sim Ueq,
Uanis(C26) \\sim Ueq: with sigma of 0.01 and sigma for terminal atoms of 0.02
4. Others
 Sof(H9B)=Sof(H23A)=Sof(H25A)=Sof(C19A)=Sof(H19A)=Sof(C20A)=Sof(H20A)=
 Sof(C21A)=Sof(C22A)=Sof(H22A)=Sof(C26A)=Sof(H26A)=Sof(C11A)=Sof(C10A)=
 Sof(H10A)=Sof(N2A)=1-FVAR(1)
 Sof(N2)=Sof(H9A)=Sof(C10)=Sof(H10)=Sof(C11)=Sof(C19)=Sof(H19)=Sof(C20)=
 Sof(H20)=Sof(C21)=Sof(C22)=Sof(H22)=Sof(H23)=Sof(H25)=Sof(C26)=Sof(H26)=FVAR(1)
5.a Ternary CH refined with riding coordinates:
 C9(H9A), C9(H9B)
5.b Secondary CH2 refined with riding coordinates:
 C1(H1A,H1B), C2(H2A,H2B)
5.c Aromatic/amide H refined with riding coordinates:
 C4(H4), C5(H5), C6(H6), C7(H7), C10(H10), C14(H14), C15(H15), C16(H16),
 C17(H17), C18(H18), C19(H19), C20(H20), C22(H22), C23(H23), C23(H23A),
 C24(H24), C25(H25), C25(H25A), C26(H26), C19A(H19A), C20A(H20A), C22A(H22A),
 C26A(H26A), C10A(H10A)
;
_olex2_submission_special_instructions 'No special instructions were received'

loop_
_space_group_symop_operation_xyz
'x, y, z'
'-x, y, -z+1/2'
'x+1/2, y+1/2, z'
'-x+1/2, y+1/2, -z+1/2'
'-x, -y, -z'
'x, -y, z-1/2'
'-x+1/2, -y+1/2, -z'
'x+1/2, -y+1/2, z-1/2'

loop_
_atom_site_label
_atom_site_type_symbol
_atom_site_fract_x
_atom_site_fract_y
_atom_site_fract_z
_atom_site_U_iso_or_equiv
_atom_site_adp_type
_atom_site_occupancy
_atom_site_site_symmetry_order
_atom_site_calc_flag
_atom_site_refinement_flags_posn
_atom_site_refinement_flags_adp
_atom_site_refinement_flags_occupancy
_atom_site_disorder_assembly
_atom_site_disorder_group
O1 O 0.68237(8) 0.11835(9) 0.33069(13) 0.0575(4) Uani 1 1 d . . . . .
N1 N 0.60161(8) 0.26095(9) 0.11238(13) 0.0339(3) Uani 1 1 d . . . . .
C1 C 0.53143(10) 0.29624(12) 0.07933(19) 0.0446(5) Uani 1 1 d . . . . .
H1A H 0.533244 0.328928 0.146651 0.053 Uiso 1 1 calc R . . . .
H1B H 0.495199 0.256600 0.064855 0.053 Uiso 1 1 calc R . . . .
N2 N 0.6241(5) 0.2276(4) 0.2360(6) 0.0245(12) Uani 0.549(6) 1 d . U P A 1
C2 C 0.51205(10) 0.34285(12) -0.03475(17) 0.0421(5) Uani 1 1 d . . . . .
H2A H 0.507771 0.309399 -0.102809 0.050 Uiso 1 1 calc R . . . .
H2B H 0.465555 0.367530 -0.056992 0.050 Uiso 1 1 calc R . . . .
C3 C 0.56753(9) 0.40209(10) -0.01522(15) 0.0333(4) Uani 1 1 d . . . . .
C4 C 0.55132(11) 0.46887(11) -0.08237(18) 0.0444(5) Uani 1 1 d . . . . .
H4 H 0.504033 0.477602 -0.141227 0.053 Uiso 1 1 calc R . . . .
C5 C 0.60261(12) 0.52246(12) -0.0650(2) 0.0516(5) Uani 1 1 d . . . . .
H5 H 0.590737 0.567560 -0.111964 0.062 Uiso 1 1 calc R . . . .
C6 C 0.67133(12) 0.51046(12) 0.0209(2) 0.0518(5) Uani 1 1 d . . . . .
H6 H 0.706893 0.547272 0.033114 0.062 Uiso 1 1 calc R . . . .
C7 C 0.68833(10) 0.44483(11) 0.08923(18) 0.0419(5) Uani 1 1 d . . . . .
H7 H 0.735712 0.436744 0.148207 0.050 Uiso 1 1 calc R . . . .
C8 C 0.63675(9) 0.39045(10) 0.07247(15) 0.0308(4) Uani 1 1 d . . . . .
C9 C 0.65797(9) 0.31978(10) 0.14956(15) 0.0310(4) Uani 1 1 d . . . . .
H9A H 0.698948 0.297216 0.139260 0.037 Uiso 0.549(6) 1 calc R . P A 1
H9B H 0.701372 0.297830 0.146788 0.037 Uiso 0.451(6) 1 calc R . P A 2
C10 C 0.6838(4) 0.3383(4) 0.2814(8) 0.0272(13) Uani 0.549(6) 1 d . U P A 1
H10 H 0.710041 0.381805 0.321874 0.033 Uiso 0.549(6) 1 calc R . P A 1
C11 C 0.6629(3) 0.2821(3) 0.3315(6) 0.0257(11) Uani 0.549(6) 1 d . U P A 1
C12 C 0.64422(11) 0.14617(13) 0.23144(19) 0.0460(5) Uani 1 1 d . . . . .
C13 C 0.62076(11) 0.10046(11) 0.11742(19) 0.0445(5) Uani 1 1 d . . . . .
C14 C 0.55362(12) 0.10420(13) 0.0218(2) 0.0562(6) Uani 1 1 d . . . . .
H14 H 0.520297 0.140091 0.023835 0.067 Uiso 1 1 calc R . . . .
C15 C 0.53489(13) 0.05594(14) -0.0765(2) 0.0640(6) Uani 1 1 d . . . . .
H15 H 0.488376 0.058247 -0.140790 0.077 Uiso 1 1 calc R . . . .
C16 C 0.58299(13) 0.00440(13) -0.0823(2) 0.0584(6) Uani 1 1 d . . . . .
H16 H 0.569855 -0.028281 -0.150508 0.070 Uiso 1 1 calc R . . . .
C17 C 0.65001(13) 0.00077(13) 0.0114(2) 0.0584(6) Uani 1 1 d . . . . .
H17 H 0.683640 -0.034049 0.007649 0.070 Uiso 1 1 calc R . . . .
C18 C 0.66853(12) 0.04780(13) 0.1113(2) 0.0528(6) Uani 1 1 d . . . . .
H18 H 0.714579 0.044072 0.176624 0.063 Uiso 1 1 calc R . . . .
C19 C 0.67027(19) 0.2772(2) 0.4549(3) 0.0288(10) Uani 0.549(6) 1 d . U P A 1
H19 H 0.698543 0.315579 0.508620 0.035 Uiso 0.549(6) 1 calc R . P A 1
C20 C 0.64324(17) 0.2270(2) 0.5039(3) 0.0287(10) Uani 0.549(6) 1 d . U P A 1
H20 H 0.618424 0.185296 0.454862 0.034 Uiso 0.549(6) 1 calc R . P A 1
C21 C 0.6487(3) 0.2307(4) 0.6291(5) 0.0318(11) Uani 0.549(6) 1 d D U P A 1
C22 C 0.6697(4) 0.2944(4) 0.7054(6) 0.0402(16) Uani 0.549(6) 1 d D U P A 1
H22 H 0.681955 0.338245 0.673520 0.048 Uiso 0.549(6) 1 calc R . P A 1
C23 C 0.67480(12) 0.30009(14) 0.8270(2) 0.0529(5) Uani 1 1 d D . . . .
H23 H 0.690155 0.344170 0.876117 0.064 Uiso 0.549(6) 1 calc R . P A 1
H23A H 0.684429 0.340991 0.882497 0.064 Uiso 0.451(6) 1 calc R . P A 2
C24 C 0.65478(12) 0.23426(14) 0.86362(18) 0.0500(5) Uani 1 1 d . . . . .
H24 H 0.653966 0.231280 0.940950 0.060 Uiso 1 1 calc R . . . .
C25 C 0.63601(12) 0.17294(14) 0.78721(19) 0.0536(6) Uani 1 1 d D . . . .
H25 H 0.623672 0.128697 0.818024 0.064 Uiso 0.549(6) 1 calc R . P A 1
H25A H 0.621260 0.125470 0.804820 0.064 Uiso 0.451(6) 1 calc R . P A 2
C26 C 0.6326(5) 0.1666(4) 0.6724(6) 0.0384(14) Uani 0.549(6) 1 d D U P A 1
H26 H 0.619931 0.120912 0.627077 0.046 Uiso 0.549(6) 1 calc R . P A 1
C19A C 0.6408(2) 0.2365(3) 0.4283(4) 0.0278(11) Uani 0.451(6) 1 d . U P A 2
H19A H 0.615061 0.192052 0.427483 0.033 Uiso 0.451(6) 1 calc R . P A 2
C20A C 0.6712(2) 0.2754(2) 0.5323(4) 0.0286(12) Uani 0.451(6) 1 d . U P A 2
H20A H 0.698929 0.318094 0.532864 0.034 Uiso 0.451(6) 1 calc R . P A 2
C21A C 0.6655(3) 0.2580(4) 0.6452(6) 0.0269(12) Uani 0.451(6) 1 d D U P A 2
C22A C 0.6831(5) 0.3164(5) 0.7257(7) 0.0406(19) Uani 0.451(6) 1 d D U P A 2
H22A H 0.699511 0.363932 0.711860 0.049 Uiso 0.451(6) 1 calc R . P A 2
C26A C 0.6419(6) 0.1908(4) 0.6766(7) 0.044(2) Uani 0.451(6) 1 d D U P A 2
H26A H 0.627847 0.151911 0.616946 0.052 Uiso 0.451(6) 1 calc R . P A 2
C11A C 0.6451(4) 0.2584(4) 0.3156(7) 0.0247(13) Uani 0.451(6) 1 d . U P A 2
C10A C 0.6681(5) 0.3212(5) 0.2855(9) 0.0273(17) Uani 0.451(6) 1 d . U P A 2
H10A H 0.688444 0.362325 0.339628 0.033 Uiso 0.451(6) 1 calc R . P A 2
N2A N 0.6151(6) 0.2090(5) 0.2107(9) 0.0270(15) Uani 0.451(6) 1 d . U P A 2

loop_
_atom_site_aniso_label
_atom_site_aniso_U_11
_atom_site_aniso_U_22
_atom_site_aniso_U_33
_atom_site_aniso_U_23
_atom_site_aniso_U_13
_atom_site_aniso_U_12
O1 0.0602(10) 0.0690(10) 0.0524(9) 0.0320(8) 0.0330(8) 0.0290(8)
N1 0.0298(8) 0.0427(9) 0.0305(8) 0.0127(6) 0.0141(6) 0.0043(7)
C1 0.0289(9) 0.0525(12) 0.0532(12) 0.0205(10) 0.0185(9) 0.0062(9)
N2 0.033(2) 0.019(3) 0.023(3) 0.001(2) 0.014(2) 0.004(2)
C2 0.0298(9) 0.0467(11) 0.0403(11) 0.0109(9) 0.0063(8) -0.0014(8)
C3 0.0341(9) 0.0381(10) 0.0269(8) 0.0011(7) 0.0125(7) -0.0011(8)
C4 0.0439(11) 0.0466(12) 0.0390(11) 0.0093(9) 0.0145(9) 0.0027(9)
C5 0.0587(14) 0.0388(11) 0.0621(14) 0.0111(10) 0.0307(12) 0.0005(10)
C6 0.0489(13) 0.0355(11) 0.0760(15) -0.0045(10) 0.0315(12) -0.0077(9)
C7 0.0346(10) 0.0384(10) 0.0500(11) -0.0092(9) 0.0156(9) -0.0029(8)
C8 0.0327(9) 0.0352(9) 0.0259(8) -0.0045(7) 0.0139(7) 0.0000(7)
C9 0.0280(9) 0.0385(10) 0.0262(8) -0.0020(7) 0.0114(7) 0.0026(7)
C10 0.028(3) 0.031(3) 0.0269(19) 0.004(2) 0.015(2) 0.003(2)
C11 0.028(2) 0.025(3) 0.024(2) -0.001(2) 0.011(2) 0.0004(18)
C12 0.0405(11) 0.0567(13) 0.0538(12) 0.0251(10) 0.0326(10) 0.0145(10)
C13 0.0408(11) 0.0449(11) 0.0551(12) 0.0219(10) 0.0276(10) 0.0071(9)
C14 0.0431(12) 0.0533(13) 0.0740(16) 0.0091(12) 0.0268(12) 0.0085(10)
C15 0.0510(14) 0.0597(15) 0.0721(16) 0.0067(13) 0.0177(12) 0.0050(12)
C16 0.0655(16) 0.0444(12) 0.0688(16) 0.0122(11) 0.0323(13) 0.0046(11)
C17 0.0598(15) 0.0491(13) 0.0756(16) 0.0171(12) 0.0379(13) 0.0156(11)
C18 0.0481(12) 0.0500(13) 0.0631(14) 0.0201(11) 0.0264(11) 0.0119(10)
C19 0.0311(17) 0.0298(18) 0.025(2) -0.0006(13) 0.0123(14) 0.0027(15)
C20 0.0287(16) 0.0314(19) 0.027(2) -0.0014(13) 0.0131(13) 0.0021(14)
C21 0.026(2) 0.037(3) 0.032(2) 0.000(2) 0.0129(18) 0.000(2)
C22 0.036(3) 0.031(4) 0.061(3) 0.017(3) 0.028(3) -0.003(2)
C23 0.0477(12) 0.0602(14) 0.0521(13) -0.0010(11) 0.0227(11) -0.0015(11)
C24 0.0535(13) 0.0756(15) 0.0281(10) -0.0018(10) 0.0244(9) -0.0063(11)
C25 0.0494(12) 0.0664(15) 0.0482(12) -0.0022(11) 0.0240(10) -0.0089(11)
C26 0.042(3) 0.037(3) 0.031(2) -0.016(2) 0.011(2) -0.004(3)
C19A 0.031(2) 0.031(2) 0.024(2) -0.0003(16) 0.0140(16) -0.0029(18)
C20A 0.034(2) 0.027(2) 0.028(2) -0.0006(16) 0.0161(16) -0.0019(17)
C21A 0.027(3) 0.031(3) 0.026(2) 0.001(2) 0.014(2) 0.002(2)
C22A 0.034(4) 0.036(4) 0.058(3) 0.013(3) 0.026(3) -0.004(3)
C26A 0.040(4) 0.036(5) 0.040(3) -0.028(3) 0.004(2) 0.000(4)
C11A 0.028(3) 0.023(3) 0.025(3) -0.007(2) 0.012(2) 0.001(2)
C10A 0.029(4) 0.036(4) 0.019(2) -0.002(3) 0.013(2) -0.006(3)
N2A 0.039(3) 0.027(4) 0.018(3) -0.006(2) 0.016(2) 0.000(3)

loop_
_atom_type_symbol
_atom_type_description
_atom_type_scat_dispersion_real
_atom_type_scat_dispersion_imag
_atom_type_scat_source
C C 0.0033 0.0016 'International Tables Vol C Tables 4.2.6.8 and 6.1.1.4'
H H 0.0000 0.0000 'International Tables Vol C Tables 4.2.6.8 and 6.1.1.4'
N N 0.0061 0.0033 'International Tables Vol C Tables 4.2.6.8 and 6.1.1.4'
O O 0.0106 0.0060 'International Tables Vol C Tables 4.2.6.8 and 6.1.1.4'

loop_
_geom_angle_atom_site_label_1
_geom_angle_atom_site_label_2
_geom_angle_atom_site_label_3
_geom_angle
C1 N1 N2 106.6(4)
C1 N1 C9 110.40(15)
C9 N1 N2 96.1(3)
N2A N1 C1 108.2(5)
N2A N1 C9 110.4(4)
N1 C1 H1A 109.9
N1 C1 H1B 109.9
N1 C1 C2 108.73(15)
H1A C1 H1B 108.3
C2 C1 H1A 109.9
C2 C1 H1B 109.9
N1 N2 C12 108.2(4)
C11 N2 N1 111.6(5)
C11 N2 C12 126.4(6)
C1 C2 H2A 109.5
C1 C2 H2B 109.5
H2A C2 H2B 108.1
C3 C2 C1 110.59(15)
C3 C2 H2A 109.5
C3 C2 H2B 109.5
C4 C3 C2 121.50(17)
C4 C3 C8 118.97(17)
C8 C3 C2 119.52(16)
C3 C4 H4 119.4
C5 C4 C3 121.16(19)
C5 C4 H4 119.4
C4 C5 H5 120.1
C4 C5 C6 119.8(2)
C6 C5 H5 120.1
C5 C6 H6 120.0
C5 C6 C7 119.90(19)
C7 C6 H6 120.0
C6 C7 H7 119.7
C6 C7 C8 120.67(19)
C8 C7 H7 119.7
C3 C8 C9 121.87(16)
C7 C8 C3 119.48(17)
C7 C8 C9 118.65(16)
N1 C9 C8 114.08(14)
N1 C9 H9A 106.9
N1 C9 H9B 109.1
N1 C9 C10 110.6(3)
N1 C9 C10A 93.5(3)
C8 C9 H9A 106.9
C8 C9 H9B 109.1
C8 C9 C10A 120.7(4)
C10 C9 C8 111.1(3)
C10 C9 H9A 106.9
C10A C9 H9B 109.1
C9 C10 H10 126.6
C11 C10 C9 106.9(6)
C11 C10 H10 126.6
C10 C11 N2 107.9(7)
C10 C11 C19 127.6(6)
C19 C11 N2 124.2(6)
O1 C12 N2 114.8(3)
O1 C12 C13 120.7(2)
O1 C12 N2A 127.8(5)
C13 C12 N2 124.5(3)
N2A C12 C13 111.1(4)
C14 C13 C12 124.21(19)
C14 C13 C18 118.5(2)
C18 C13 C12 117.18(19)
C13 C14 H14 119.9
C15 C14 C13 120.3(2)
C15 C14 H14 119.9
C14 C15 H15 119.6
C16 C15 C14 120.8(2)
C16 C15 H15 119.6
C15 C16 H16 120.3
C17 C16 C15 119.5(2)
C17 C16 H16 120.3
C16 C17 H17 120.0
C16 C17 C18 120.0(2)
C18 C17 H17 120.0
C13 C18 H18 119.5
C17 C18 C13 121.0(2)
C17 C18 H18 119.5
C11 C19 H19 115.4
C20 C19 C11 129.3(4)
C20 C19 H19 115.4
C19 C20 H20 117.4
C19 C20 C21 125.1(4)
C21 C20 H20 117.4
C22 C21 C20 125.4(5)
C26 C21 C20 116.3(5)
C26 C21 C22 118.3(5)
C21 C22 H22 116.6
C21 C22 C23 126.8(5)
C23 C22 H22 116.6
C22 C23 H23 124.0
C24 C23 C22 112.1(3)
C24 C23 H23 124.0
C24 C23 H23A 114.6
C22A C23 H23A 114.6
C22A C23 C24 130.9(4)
C23 C24 H24 120.4
C25 C24 C23 119.23(19)
C25 C24 H24 120.4
C24 C25 H25 115.5
C24 C25 H25A 124.9
C24 C25 C26 129.0(3)
C24 C25 C26A 110.3(3)
C26 C25 H25 115.5
C26A C25 H25A 124.9
C21 C26 C25 114.6(5)
C21 C26 H26 122.7
C25 C26 H26 122.7
C20A C19A H19A 118.1
C20A C19A C11A 123.7(5)
C11A C19A H19A 118.1
C19A C20A H20A 117.1
C19A C20A C21A 125.7(5)
C21A C20A H20A 117.1
C22A C21A C20A 114.3(6)
C22A C21A C26A 117.7(6)
C26A C21A C20A 128.0(6)
C23 C22A C21A 113.2(6)
C23 C22A H22A 123.4
C21A C22A H22A 123.4
C25 C26A H26A 115.7
C21A C26A C25 128.6(6)
C21A C26A H26A 115.7
C10A C11A C19A 131.1(7)
C10A C11A N2A 109.4(8)
N2A C11A C19A 119.3(7)
C9 C10A H10A 123.9
C11A C10A C9 112.2(7)
C11A C10A H10A 123.9
N1 N2A C11A 101.8(6)
C12 N2A N1 130.2(8)
C12 N2A C11A 112.0(8)

loop_
_geom_bond_atom_site_label_1
_geom_bond_atom_site_label_2
_geom_bond_distance
O1 C12 1.227(2)
N1 C1 1.480(2)
N1 N2 1.491(8)
N1 C9 1.488(2)
N1 N2A 1.437(11)
C1 H1A 0.9900
C1 H1B 0.9900
C1 C2 1.512(3)
N2 C11 1.459(6)
N2 C12 1.507(7)
C2 H2A 0.9900
C2 H2B 0.9900
C2 C3 1.503(3)
C3 C4 1.393(3)
C3 C8 1.393(2)
C4 H4 0.9500
C4 C5 1.377(3)
C5 H5 0.9500
C5 C6 1.380(3)
C6 H6 0.9500
C6 C7 1.382(3)
C7 H7 0.9500
C7 C8 1.392(3)
C8 C9 1.510(2)
C9 H9A 1.0000
C9 H9B 1.0000
C9 C10 1.492(9)
C9 C10A 1.575(10)
C10 H10 0.9500
C10 C11 1.333(7)
C11 C19 1.445(8)
C12 C13 1.494(3)
C12 N2A 1.240(10)
C13 C14 1.385(3)
C13 C18 1.390(3)
C14 H14 0.9500
C14 C15 1.382(3)
C15 H15 0.9500
C15 C16 1.381(3)
C16 H16 0.9500
C16 C17 1.374(3)
C17 H17 0.9500
C17 C18 1.383(3)
C18 H18 0.9500
C19 H19 0.9500
C19 C20 1.325(6)
C20 H20 0.9500
C20 C21 1.480(7)
C21 C22 1.404(6)
C21 C26 1.352(6)
C22 H22 0.9500
C22 C23 1.442(6)
C23 H23 0.9500
C23 H23A 0.9500
C23 C24 1.374(3)
C23 C22A 1.348(7)
C24 H24 0.9500
C24 C25 1.371(3)
C25 H25 0.9500
C25 H25A 0.9500
C25 C26 1.372(6)
C25 C26A 1.438(7)
C26 H26 0.9500
C19A H19A 0.9500
C19A C20A 1.336(7)
C19A C11A 1.464(9)
C20A H20A 0.9500
C20A C21A 1.463(8)
C21A C22A 1.361(7)
C21A C26A 1.402(7)
C22A H22A 0.9500
C26A H26A 0.9500
C11A C10A 1.324(8)
C11A N2A 1.447(7)
C10A H10A 0.9500

loop_
_geom_torsion_atom_site_label_1
_geom_torsion_atom_site_label_2
_geom_torsion_atom_site_label_3
_geom_torsion_atom_site_label_4
_geom_torsion
O1 C12 C13 C14 140.9(2)
O1 C12 C13 C18 -35.1(3)
O1 C12 N2A N1 144.5(6)
O1 C12 N2A C11A 15.5(12)
N1 C1 C2 C3 -58.2(2)
N1 N2 C11 C10 -17.0(8)
N1 N2 C11 C19 157.7(5)
N1 N2 C12 O1 159.8(3)
N1 N2 C12 C13 -20.3(7)
N1 C9 C10 C11 17.1(6)
N1 C9 C10A C11A 21.5(7)
C1 N1 N2 C11 -88.5(6)
C1 N1 N2 C12 128.1(4)
C1 N1 C9 C8 -40.46(19)
C1 N1 C9 C10 85.6(4)
C1 N1 C9 C10A 85.5(4)
C1 N1 N2A C12 142.2(9)
C1 N1 N2A C11A -85.2(7)
C1 C2 C3 C4 -154.21(18)
C1 C2 C3 C8 25.4(2)
N2 N1 C1 C2 170.0(3)
N2 N1 C9 C8 -150.7(3)
N2 N1 C9 C10 -24.6(5)
N2 C11 C19 C20 -2.4(8)
N2 C12 C13 C14 -39.0(5)
N2 C12 C13 C18 145.0(5)
C2 C3 C4 C5 -179.22(19)
C2 C3 C8 C7 179.04(17)
C2 C3 C8 C9 -0.2(2)
C3 C4 C5 C6 -0.5(3)
C3 C8 C9 N1 7.5(2)
C3 C8 C9 C10 -118.3(3)
C3 C8 C9 C10A -102.5(4)
C4 C3 C8 C7 -1.4(3)
C4 C3 C8 C9 179.35(16)
C4 C5 C6 C7 -0.1(3)
C5 C6 C7 C8 -0.1(3)
C6 C7 C8 C3 0.8(3)
C6 C7 C8 C9 -179.86(17)
C7 C8 C9 N1 -171.76(15)
C7 C8 C9 C10 62.4(3)
C7 C8 C9 C10A 78.2(4)
C8 C3 C4 C5 1.2(3)
C8 C9 C10 C11 144.9(4)
C8 C9 C10A C11A 142.2(6)
C9 N1 C1 C2 66.8(2)
C9 N1 N2 C11 24.9(6)
C9 N1 N2 C12 -118.4(5)
C9 N1 N2A C12 -96.9(9)
C9 N1 N2A C11A 35.6(8)
C9 C10 C11 N2 -0.1(7)
C9 C10 C11 C19 -174.6(4)
C10 C11 C19 C20 171.3(6)
C11 N2 C12 O1 23.4(9)
C11 N2 C12 C13 -156.7(6)
C11 C19 C20 C21 -174.3(4)
C12 N2 C11 C10 118.2(8)
C12 N2 C11 C19 -67.1(10)
C12 C13 C14 C15 -175.4(2)
C12 C13 C18 C17 177.07(19)
C13 C12 N2A N1 -42.1(11)
C13 C12 N2A C11A -171.1(7)
C13 C14 C15 C16 -1.3(4)
C14 C13 C18 C17 0.8(3)
C14 C15 C16 C17 0.6(4)
C15 C16 C17 C18 0.9(3)
C16 C17 C18 C13 -1.6(3)
C18 C13 C14 C15 0.6(3)
C19 C20 C21 C22 13.9(8)
C19 C20 C21 C26 -165.2(6)
C20 C21 C22 C23 179.2(6)
C20 C21 C26 C25 -178.0(5)
C21 C22 C23 C24 -1.1(9)
C22 C21 C26 C25 2.8(11)
C22 C23 C24 C25 2.4(5)
C23 C24 C25 C26 -1.3(6)
C23 C24 C25 C26A 0.4(6)
C24 C23 C22A C21A 3.1(12)
C24 C25 C26 C21 -1.5(11)
C24 C25 C26A C21A 2.6(12)
C26 C21 C22 C23 -1.6(11)
C19A C20A C21A C22A -161.9(6)
C19A C20A C21A C26A 15.3(10)
C19A C11A C10A C9 -176.8(5)
C19A C11A N2A N1 156.1(6)
C19A C11A N2A C12 -61.3(11)
C20A C19A C11A C10A -10.6(10)
C20A C19A C11A N2A 175.1(6)
C20A C21A C22A C23 177.6(6)
C20A C21A C26A C25 180.0(7)
C22A C23 C24 C25 -3.4(7)
C22A C21A C26A C25 -2.9(15)
C26A C21A C22A C23 0.1(12)
C11A C19A C20A C21A 176.7(5)
C10A C11A N2A N1 -19.4(10)
C10A C11A N2A C12 123.2(9)
N2A N1 C1 C2 -172.4(3)
N2A N1 C9 C8 -160.0(5)
N2A N1 C9 C10A -34.0(6)
N2A C12 C13 C14 -33.0(6)
N2A C12 C13 C18 151.0(6)
N2A C11A C10A C9 -2.1(10)
